data_7020461
loop_
_publ_author_name
'Cui, Hong-Hua'
'Hu, Ming-Qiang'
'Wen, Hui-Min'
'Chai, Guo-Liang'
'Ma, Cheng-Bing'
'Chen, Hui'
'Chen, Chang-Neng'

_publ_section_title
;
 Efficient [FeFe] hydrogenase mimic dyads covalently linking to iridium
 photosensitizer for photocatalytic hydrogen evolution.
;
_journal_issue 45
_journal_name_full 'Dalton transactions (Cambridge, England : 2003)'
_journal_page_first 13899
_journal_page_last 13907
_journal_paper_doi 10.1039/c2dt31618h
_journal_volume 41
_journal_year 2012
_chemical_formula_sum 'C26 H19 Fe2 N O5 P S3'
_chemical_formula_weight 664.27
_chemical_name_systematic
;
?
;
_space_group_IT_number 14
_symmetry_cell_setting monoclinic
_symmetry_space_group_name_Hall '-P 2yn'
_symmetry_space_group_name_H-M 'P 1 21/n 1'
_atom_sites_solution_hydrogens geom
_atom_sites_solution_primary direct
_atom_sites_solution_secondary difmap
_audit_creation_method SHELXL-97
_cell_angle_alpha 90.000(5)
_cell_angle_beta 92.450(7)
_cell_angle_gamma 90.000(8)
_cell_formula_units_Z 4
_cell_length_a 9.0376(8)
_cell_length_b 15.6188(11)
_cell_length_c 20.6560(18)
_cell_measurement_reflns_used 5604
_cell_measurement_temperature 293(2)
_cell_measurement_theta_max 27.4934
_cell_measurement_theta_min 3.4491
_cell_volume 2913.1(4)
_computing_structure_refinement 'SHELXL-97 (Sheldrick, 1997)'
_computing_structure_solution 'SHELXS-97 (Sheldrick, 1990)'
_diffrn_ambient_temperature 293(2)
_diffrn_detector_area_resol_mean 14.6306
_diffrn_measured_fraction_theta_full 0.973
_diffrn_measured_fraction_theta_max 0.973
_diffrn_measurement_device_type Mercury70
_diffrn_measurement_method CCD_Profile_fitting
_diffrn_radiation_monochromator graphite
_diffrn_radiation_source 'fine-focus sealed tube'
_diffrn_radiation_type MoK\a
_diffrn_radiation_wavelength 0.71073
_diffrn_reflns_av_R_equivalents 0.0290
_diffrn_reflns_av_sigmaI/netI 0.0259
_diffrn_reflns_limit_h_max 8
_diffrn_reflns_limit_h_min -10
_diffrn_reflns_limit_k_max 18
_diffrn_reflns_limit_k_min -18
_diffrn_reflns_limit_l_max 24
_diffrn_reflns_limit_l_min -24
_diffrn_reflns_number 18123
_diffrn_reflns_theta_full 24.99
_diffrn_reflns_theta_max 24.99
_diffrn_reflns_theta_min 3.45
_exptl_absorpt_coefficient_mu 1.302
_exptl_absorpt_correction_T_max 0.828
_exptl_absorpt_correction_T_min 0.643
_exptl_absorpt_correction_type multi-scan
_exptl_absorpt_process_details 'SADABS (Sheldrich, 1996)'
_exptl_crystal_colour Red
_exptl_crystal_density_diffrn 1.515
_exptl_crystal_density_method 'not measured'
_exptl_crystal_description Prism
_exptl_crystal_F_000 1348
_exptl_crystal_size_max 0.4000
_exptl_crystal_size_mid 0.3000
_exptl_crystal_size_min 0.1500
_refine_diff_density_max 0.708
_refine_diff_density_min -0.345
_refine_diff_density_rms 0.055
_refine_ls_extinction_method none
_refine_ls_goodness_of_fit_ref 1.053
_refine_ls_hydrogen_treatment constr
_refine_ls_matrix_type full
_refine_ls_number_parameters 343
_refine_ls_number_reflns 4995
_refine_ls_number_restraints 0
_refine_ls_restrained_S_all 1.053
_refine_ls_R_factor_all 0.0546
_refine_ls_R_factor_gt 0.0424
_refine_ls_shift/su_max 0.000
_refine_ls_shift/su_mean 0.000
_refine_ls_structure_factor_coef Fsqd
_refine_ls_weighting_details 'calc w=1/[\s^2^(Fo^2^)+(0.1000P)^2^+0.0000P] where P=(Fo^2^+2Fc^2^)/3'
_refine_ls_weighting_scheme calc
_refine_ls_wR_factor_gt 0.1319
_refine_ls_wR_factor_ref 0.1447
_reflns_number_gt 4092
_reflns_number_total 4995
_reflns_threshold_expression >2sigma(I)
_cod_data_source_file c2dt31618h.txt
_cod_data_source_block a
_cod_original_sg_symbol_H-M P21/n
_cod_database_code 7020461

loop_
_symmetry_equiv_pos_as_xyz
'x, y, z'
'-x+1/2, y+1/2, -z+1/2'
'-x, -y, -z'
'x-1/2, -y-1/2, z-1/2'

loop_
_atom_site_label
_atom_site_type_symbol
_atom_site_fract_x
_atom_site_fract_y
_atom_site_fract_z
_atom_site_U_iso_or_equiv
_atom_site_adp_type
_atom_site_occupancy
_atom_site_symmetry_multiplicity
_atom_site_calc_flag
_atom_site_refinement_flags
Fe2 Fe 0.32099(6) -0.00073(3) 0.22140(2) 0.04625(18) Uani 1 1 d .
Fe1 Fe 0.29437(7) -0.04582(4) 0.10524(2) 0.0623(2) Uani 1 1 d .
P1 P 0.23654(10) 0.02223(5) 0.31981(4) 0.0428(2) Uani 1 1 d .
S3 S 0.38620(10) 0.11226(6) 0.36347(5) 0.0526(3) Uani 1 1 d .
S2 S 0.13790(13) 0.04658(6) 0.15186(5) 0.0625(3) Uani 1 1 d .
S1 S 0.24270(12) -0.13218(6) 0.18935(4) 0.0564(3) Uani 1 1 d .
C21 C 0.3236(4) 0.1379(2) 0.44150(16) 0.0474(8) Uani 1 1 d .
C15 C 0.2278(4) -0.0650(2) 0.37839(16) 0.0486(8) Uani 1 1 d .
C12 C 0.0571(4) 0.0751(2) 0.32084(16) 0.0461(7) Uani 1 1 d .
O4 O 0.6018(4) -0.0796(2) 0.26220(17) 0.0821(9) Uani 1 1 d .
C4 C 0.4915(5) -0.0476(2) 0.24695(18) 0.0566(9) Uani 1 1 d .
C25 C 0.3496(5) 0.1250(3) 0.5569(2) 0.0729(12) Uani 1 1 d .
H25A H 0.3991 0.1015 0.5931 0.087 Uiso 1 1 calc R
C13 C 0.0428(4) 0.1554(2) 0.29327(19) 0.0592(9) Uani 1 1 d .
H13A H 0.1256 0.1825 0.2776 0.071 Uiso 1 1 calc R
C16 C 0.1764(4) -0.0526(2) 0.44007(17) 0.0573(9) Uani 1 1 d .
H16A H 0.1386 0.0005 0.4515 0.069 Uiso 1 1 calc R
C11 C -0.0678(4) 0.0347(3) 0.34304(18) 0.0562(9) Uani 1 1 d .
H11A H -0.0605 -0.0199 0.3609 0.067 Uiso 1 1 calc R
C22 C 0.2050(4) 0.1927(2) 0.44885(18) 0.0545(9) Uani 1 1 d .
H22A H 0.1565 0.2165 0.4126 0.065 Uiso 1 1 calc R
C20 C 0.2822(5) -0.1456(2) 0.36238(19) 0.0597(9) Uani 1 1 d .
H20A H 0.3160 -0.1551 0.3211 0.072 Uiso 1 1 calc R
O2 O 0.5660(4) -0.1453(3) 0.09523(17) 0.0928(10) Uani 1 1 d .
C17 C 0.1813(5) -0.1183(3) 0.48434(19) 0.0710(12) Uani 1 1 d .
H17A H 0.1475 -0.1090 0.5257 0.085 Uiso 1 1 calc R
C3 C 0.3808(8) 0.0436(3) 0.0695(2) 0.0989(19) Uani 1 1 d .
C24 C 0.2304(5) 0.1780(3) 0.56545(19) 0.0659(10) Uani 1 1 d .
C2 C 0.4584(6) -0.1073(3) 0.09828(19) 0.0699(11) Uani 1 1 d .
C14 C -0.0927(5) 0.1957(3) 0.2888(2) 0.0768(12) Uani 1 1 d .
H14A H -0.1011 0.2499 0.2703 0.092 Uiso 1 1 calc R
C26 C 0.3977(4) 0.1056(3) 0.4962(2) 0.0643(10) Uani 1 1 d .
H26A H 0.4801 0.0707 0.4919 0.077 Uiso 1 1 calc R
C10 C -0.2044(4) 0.0764(3) 0.3385(2) 0.0714(12) Uani 1 1 d .
H10A H -0.2879 0.0497 0.3539 0.086 Uiso 1 1 calc R
C23 C 0.1589(5) 0.2119(3) 0.50974(19) 0.0620(10) Uani 1 1 d .
H23A H 0.0785 0.2483 0.5140 0.074 Uiso 1 1 calc R
C18 C 0.2349(6) -0.1969(3) 0.4687(2) 0.0786(13) Uani 1 1 d .
H18A H 0.2372 -0.2408 0.4991 0.094 Uiso 1 1 calc R
C19 C 0.2863(5) -0.2112(3) 0.4070(2) 0.0725(12) Uani 1 1 d .
H19A H 0.3230 -0.2646 0.3960 0.087 Uiso 1 1 calc R
C9 C -0.2165(5) 0.1555(3) 0.3118(3) 0.0817(13) Uani 1 1 d .
H9A H -0.3080 0.1828 0.3089 0.098 Uiso 1 1 calc R
O3 O 0.4427(7) 0.1010(3) 0.0484(2) 0.158(2) Uani 1 1 d .
C6 C 0.0447(5) -0.1480(4) 0.1979(3) 0.0911(15) Uani 1 1 d .
H6A H 0.0217 -0.2068 0.1863 0.109 Uiso 1 1 calc R
H6B H 0.0245 -0.1412 0.2433 0.109 Uiso 1 1 calc R
C7 C -0.0430(5) -0.0014(3) 0.1630(2) 0.0758(13) Uani 1 1 d .
H7A H -0.0760 0.0173 0.2048 0.091 Uiso 1 1 calc R
H7B H -0.1112 0.0227 0.1303 0.091 Uiso 1 1 calc R
C8 C -0.0582(6) -0.0922(4) 0.1602(4) 0.115(2) Uani 1 1 d .
H8A H -0.0532 -0.1088 0.1151 0.138 Uiso 1 1 calc R
H8B H -0.1574 -0.1058 0.1733 0.138 Uiso 1 1 calc R
N1 N 0.1819(5) 0.1956(3) 0.62617(18) 0.0990(14) Uani 1 1 d .
H1A H 0.2262 0.1733 0.6598 0.119 Uiso 1 1 calc R
H1B H 0.1072 0.2289 0.6306 0.119 Uiso 1 1 calc R
C1 C 0.1860(7) -0.0848(4) 0.0364(2) 0.0912(16) Uani 1 1 d .
O5 O 0.4631(4) 0.1646(2) 0.20232(16) 0.0893(10) Uani 1 1 d .
C5 C 0.4064(5) 0.1006(3) 0.21147(19) 0.0621(10) Uani 1 1 d .
O1 O 0.1175(6) -0.1066(4) -0.0079(2) 0.143(2) Uani 1 1 d .

loop_
_atom_site_aniso_label
_atom_site_aniso_U_11
_atom_site_aniso_U_22
_atom_site_aniso_U_33
_atom_site_aniso_U_23
_atom_site_aniso_U_13
_atom_site_aniso_U_12
Fe2 0.0558(4) 0.0393(3) 0.0446(3) 0.00066(18) 0.0137(2) 0.00160(19)
Fe1 0.0927(5) 0.0516(3) 0.0436(3) 0.0011(2) 0.0140(3) 0.0043(3)
P1 0.0453(5) 0.0364(4) 0.0475(5) -0.0016(3) 0.0117(4) 0.0002(3)
S3 0.0440(5) 0.0507(5) 0.0642(5) -0.0077(4) 0.0154(4) -0.0051(4)
S2 0.0796(7) 0.0533(5) 0.0546(5) 0.0061(4) 0.0031(5) 0.0113(5)
S1 0.0719(7) 0.0415(5) 0.0560(5) 0.0029(4) 0.0059(4) -0.0016(4)
C21 0.0442(19) 0.0417(17) 0.0561(18) -0.0054(14) 0.0012(15) -0.0021(14)
C15 0.052(2) 0.0433(17) 0.0500(17) -0.0004(14) 0.0031(15) -0.0042(15)
C12 0.0438(19) 0.0428(17) 0.0521(18) -0.0093(14) 0.0053(15) -0.0004(14)
O4 0.066(2) 0.083(2) 0.096(2) -0.0156(17) -0.0055(17) 0.0166(17)
C4 0.065(3) 0.050(2) 0.055(2) -0.0077(16) 0.0154(18) 0.0013(18)
C25 0.077(3) 0.083(3) 0.056(2) 0.001(2) -0.013(2) -0.003(2)
C13 0.056(2) 0.050(2) 0.072(2) -0.0012(17) 0.0021(19) 0.0022(16)
C16 0.062(2) 0.058(2) 0.053(2) -0.0029(16) 0.0140(17) -0.0072(17)
C11 0.050(2) 0.062(2) 0.058(2) -0.0102(17) 0.0071(17) -0.0040(17)
C22 0.060(2) 0.0448(18) 0.059(2) 0.0005(15) 0.0023(17) 0.0110(16)
C20 0.071(3) 0.048(2) 0.060(2) 0.0047(17) 0.0074(19) 0.0017(17)
O2 0.088(3) 0.107(3) 0.085(2) -0.006(2) 0.0170(19) 0.010(2)
C17 0.085(3) 0.078(3) 0.050(2) 0.0047(19) 0.010(2) -0.023(2)
C3 0.160(6) 0.067(3) 0.074(3) 0.005(2) 0.061(3) 0.005(3)
C24 0.072(3) 0.063(2) 0.062(2) -0.0071(18) 0.006(2) -0.007(2)
C2 0.092(4) 0.065(2) 0.054(2) -0.0085(18) 0.018(2) -0.004(2)
C14 0.081(3) 0.057(2) 0.091(3) -0.005(2) -0.016(3) 0.017(2)
C26 0.046(2) 0.074(3) 0.072(2) -0.007(2) -0.0115(19) 0.0099(18)
C10 0.040(2) 0.095(3) 0.080(3) -0.017(2) 0.006(2) -0.003(2)
C23 0.067(3) 0.051(2) 0.069(2) -0.0057(17) 0.015(2) 0.0102(17)
C18 0.103(4) 0.066(3) 0.067(3) 0.020(2) 0.003(2) -0.013(2)
C19 0.094(3) 0.046(2) 0.078(3) 0.0161(19) 0.007(2) 0.000(2)
C9 0.055(3) 0.090(3) 0.099(3) -0.020(3) -0.007(2) 0.016(2)
O3 0.265(7) 0.085(3) 0.134(4) 0.015(3) 0.121(4) -0.021(3)
C6 0.069(3) 0.087(3) 0.116(4) 0.025(3) -0.009(3) -0.025(3)
C7 0.065(3) 0.096(4) 0.065(2) 0.000(2) -0.012(2) 0.009(2)
C8 0.075(4) 0.099(4) 0.172(6) -0.016(4) 0.005(4) -0.011(3)
N1 0.126(4) 0.114(3) 0.058(2) -0.010(2) 0.019(2) 0.013(3)
C1 0.127(5) 0.091(3) 0.055(2) -0.004(2) -0.004(3) 0.033(3)
O5 0.117(3) 0.0630(19) 0.089(2) 0.0139(16) 0.0208(19) -0.0289(18)
C5 0.074(3) 0.055(2) 0.058(2) 0.0062(17) 0.0173(19) -0.0045(19)
O1 0.191(5) 0.162(4) 0.073(2) -0.034(3) -0.050(3) 0.054(4)

loop_
_atom_type_symbol
_atom_type_description
_atom_type_scat_dispersion_real
_atom_type_scat_dispersion_imag
_atom_type_scat_source
C C 0.0033 0.0016 'International Tables Vol C Tables 4.2.6.8 and 6.1.1.4'
H H 0.0000 0.0000 'International Tables Vol C Tables 4.2.6.8 and 6.1.1.4'
N N 0.0061 0.0033 'International Tables Vol C Tables 4.2.6.8 and 6.1.1.4'
O O 0.0106 0.0060 'International Tables Vol C Tables 4.2.6.8 and 6.1.1.4'
P P 0.1023 0.0942 'International Tables Vol C Tables 4.2.6.8 and 6.1.1.4'
S S 0.1246 0.1234 'International Tables Vol C Tables 4.2.6.8 and 6.1.1.4'
Fe Fe 0.3463 0.8444 'International Tables Vol C Tables 4.2.6.8 and 6.1.1.4'

loop_
_geom_angle_atom_site_label_1
_geom_angle_atom_site_label_2
_geom_angle_atom_site_label_3
_geom_angle
C4 Fe2 C5 91.48(19)
C4 Fe2 P1 97.03(12)
C5 Fe2 P1 97.42(13)
C4 Fe2 S1 88.25(12)
C5 Fe2 S1 155.11(13)
P1 Fe2 S1 107.32(4)
C4 Fe2 S2 158.11(12)
C5 Fe2 S2 86.87(14)
P1 Fe2 S2 104.83(4)
S1 Fe2 S2 84.25(4)
C4 Fe2 Fe1 102.53(12)
C5 Fe2 Fe1 99.47(13)
P1 Fe2 Fe1 153.69(4)
S1 Fe2 Fe1 56.48(3)
S2 Fe2 Fe1 56.41(3)
C2 Fe1 C3 90.5(2)
C2 Fe1 C1 100.4(2)
C3 Fe1 C1 99.9(3)
C2 Fe1 S1 86.58(14)
C3 Fe1 S1 153.7(2)
C1 Fe1 S1 106.38(19)
C2 Fe1 S2 156.52(14)
C3 Fe1 S2 88.24(17)
C1 Fe1 S2 102.90(17)
S1 Fe1 S2 84.28(4)
C2 Fe1 Fe2 100.57(14)
C3 Fe1 Fe2 98.68(18)
C1 Fe1 Fe2 151.71(19)
S1 Fe1 Fe2 56.38(3)
S2 Fe1 Fe2 56.56(3)
C12 P1 C15 105.47(17)
C12 P1 S3 104.25(11)
C15 P1 S3 104.91(12)
C12 P1 Fe2 115.03(11)
C15 P1 Fe2 120.66(11)
S3 P1 Fe2 104.88(4)
C21 S3 P1 108.23(12)
C7 S2 Fe1 111.82(16)
C7 S2 Fe2 114.88(15)
Fe1 S2 Fe2 67.02(3)
C6 S1 Fe2 113.0(2)
C6 S1 Fe1 112.98(17)
Fe2 S1 Fe1 67.14(3)
C26 C21 C22 119.1(3)
C26 C21 S3 119.8(3)
C22 C21 S3 121.1(3)
C20 C15 C16 118.6(3)
C20 C15 P1 119.3(3)
C16 C15 P1 121.9(3)
C13 C12 C11 119.0(3)
C13 C12 P1 118.3(3)
C11 C12 P1 122.4(3)
O4 C4 Fe2 178.1(4)
C24 C25 C26 121.9(4)
C24 C25 H25A 119.1
C26 C25 H25A 119.1
C12 C13 C14 120.7(4)
C12 C13 H13A 119.6
C14 C13 H13A 119.6
C17 C16 C15 120.2(4)
C17 C16 H16A 119.9
C15 C16 H16A 119.9
C12 C11 C10 119.7(4)
C12 C11 H11A 120.1
C10 C11 H11A 120.1
C23 C22 C21 120.1(3)
C23 C22 H22A 119.9
C21 C22 H22A 119.9
C19 C20 C15 120.8(4)
C19 C20 H20A 119.6
C15 C20 H20A 119.6
C18 C17 C16 121.1(4)
C18 C17 H17A 119.5
C16 C17 H17A 119.5
O3 C3 Fe1 176.7(7)
N1 C24 C25 121.3(4)
N1 C24 C23 121.4(4)
C25 C24 C23 117.3(4)
O2 C2 Fe1 177.9(4)
C9 C14 C13 119.9(4)
C9 C14 H14A 120.1
C13 C14 H14A 120.1
C25 C26 C21 120.1(4)
C25 C26 H26A 119.9
C21 C26 H26A 119.9
C9 C10 C11 120.6(4)
C9 C10 H10A 119.7
C11 C10 H10A 119.7
C22 C23 C24 121.5(4)
C22 C23 H23A 119.3
C24 C23 H23A 119.3
C17 C18 C19 119.8(4)
C17 C18 H18A 120.1
C19 C18 H18A 120.1
C20 C19 C18 119.5(4)
C20 C19 H19A 120.2
C18 C19 H19A 120.2
C10 C9 C14 120.1(4)
C10 C9 H9A 120.0
C14 C9 H9A 120.0
C8 C6 S1 118.0(4)
C8 C6 H6A 107.8
S1 C6 H6A 107.8
C8 C6 H6B 107.8
S1 C6 H6B 107.8
H6A C6 H6B 107.1
C8 C7 S2 119.3(4)
C8 C7 H7A 107.5
S2 C7 H7A 107.5
C8 C7 H7B 107.5
S2 C7 H7B 107.5
H7A C7 H7B 107.0
C7 C8 C6 120.7(5)
C7 C8 H8A 107.2
C6 C8 H8A 107.2
C7 C8 H8B 107.2
C6 C8 H8B 107.2
H8A C8 H8B 106.8
C24 N1 H1A 120.0
C24 N1 H1B 120.0
H1A N1 H1B 120.0
O1 C1 Fe1 177.6(5)
O5 C5 Fe2 176.8(4)

loop_
_geom_bond_atom_site_label_1
_geom_bond_atom_site_label_2
_geom_bond_distance
Fe2 C4 1.766(4)
Fe2 C5 1.777(4)
Fe2 P1 2.2308(9)
Fe2 S1 2.2614(10)
Fe2 S2 2.2679(12)
Fe2 Fe1 2.5021(7)
Fe1 C2 1.777(5)
Fe1 C3 1.776(5)
Fe1 C1 1.798(6)
Fe1 S1 2.2638(10)
Fe1 S2 2.2640(12)
P1 C12 1.820(3)
P1 C15 1.826(3)
P1 S3 2.1250(13)
S3 C21 1.777(3)
S2 C7 1.822(5)
S1 C6 1.822(5)
C21 C26 1.383(5)
C21 C22 1.384(5)
C15 C20 1.396(5)
C15 C16 1.388(5)
C12 C13 1.381(5)
C12 C11 1.388(5)
O4 C4 1.147(5)
C25 C24 1.376(6)
C25 C26 1.378(6)
C25 H25A 0.9300
C13 C14 1.377(6)
C13 H13A 0.9300
C16 C17 1.374(6)
C16 H16A 0.9300
C11 C10 1.395(6)
C11 H11A 0.9300
C22 C23 1.375(5)
C22 H22A 0.9300
C20 C19 1.378(5)
C20 H20A 0.9300
O2 C2 1.144(6)
C17 C18 1.364(7)
C17 H17A 0.9300
C3 O3 1.152(6)
C24 N1 1.374(5)
C24 C23 1.399(6)
C14 C9 1.385(7)
C14 H14A 0.9300
C26 H26A 0.9300
C10 C9 1.355(7)
C10 H10A 0.9300
C23 H23A 0.9300
C18 C19 1.392(6)
C18 H18A 0.9300
C19 H19A 0.9300
C9 H9A 0.9300
C6 C8 1.472(8)
C6 H6A 0.9700
C6 H6B 0.9700
C7 C8 1.426(8)
C7 H7A 0.9700
C7 H7B 0.9700
C8 H8A 0.9700
C8 H8B 0.9700
N1 H1A 0.8600
N1 H1B 0.8600
C1 O1 1.135(6)
O5 C5 1.143(5)
